data_7156177
loop_
_publ_author_name
'Su, Xiaoxue'
'Yang, Fan'
'Wu, Yusheng'
'Wu, Yangjie'

_publ_section_title
;
 Direct C4-H phosphonation of 8-hydroxyquinoline derivatives employing
 photoredox catalysis and silver catalysis.
;
_journal_issue 15
_journal_name_full 'Organic &amp; biomolecular chemistry'
_journal_page_first 2753
_journal_page_last 2756
_journal_paper_doi 10.1039/c8ob00370j
_journal_volume 16
_journal_year 2018
_chemical_formula_moiety 'C28 H20 N O3 P, H2 O'
_chemical_formula_sum 'C28 H22 N O4 P'
_chemical_formula_weight 467.43
_space_group_crystal_system monoclinic
_space_group_IT_number 14
_space_group_name_Hall '-P 2ybc'
_space_group_name_H-M_alt 'P 1 21/c 1'
_symmetry_space_group_name_Hall '-P 2ybc'
_symmetry_space_group_name_H-M 'P 1 21/c 1'
_atom_sites_solution_hydrogens mixed
_atom_sites_solution_primary direct
_audit_creation_date 2017-05-26
_audit_creation_method
;
Olex2 1.2
(compiled 2017.03.28 svn.r3405 for OlexSys, GUI svn.r5337)
;
_audit_update_record
;
2017-10-17 deposited with the CCDC.
2018-03-22 downloaded from the CCDC.
;
_cell_angle_alpha 90
_cell_angle_beta 108.630(9)
_cell_angle_gamma 90
_cell_formula_units_Z 4
_cell_length_a 12.3199(11)
_cell_length_b 22.2918(14)
_cell_length_c 9.1023(9)
_cell_measurement_reflns_used 2435
_cell_measurement_temperature 293(2)
_cell_measurement_theta_max 24.6150
_cell_measurement_theta_min 3.6040
_cell_volume 2368.8(4)
_computing_cell_refinement
;
CrysAlisPro, Agilent Technologies,
Version 1.171.37.35 (release 13-08-2014 CrysAlis171 .NET)
(compiled Aug 13 2014,18:06:01)
;
_computing_data_collection
;
CrysAlisPro, Agilent Technologies,
Version 1.171.37.35 (release 13-08-2014 CrysAlis171 .NET)
(compiled Aug 13 2014,18:06:01)
;
_computing_data_reduction
;
CrysAlisPro, Agilent Technologies,
Version 1.171.37.35 (release 13-08-2014 CrysAlis171 .NET)
(compiled Aug 13 2014,18:06:01)
;
_computing_molecular_graphics 'Olex2 (Dolomanov et al., 2009)'
_computing_publication_material 'Olex2 (Dolomanov et al., 2009)'
_computing_structure_refinement 'ShelXL (Sheldrick, 2015)'
_computing_structure_solution 'ShelXS (Sheldrick, 2008)'
_diffrn_ambient_temperature 293(2)
_diffrn_detector 'CCD plate'
_diffrn_detector_area_resol_mean 16.2312
_diffrn_detector_type Eos
_diffrn_measured_fraction_theta_full 0.998
_diffrn_measured_fraction_theta_max 0.998
_diffrn_measurement_details
;
#__ type_ start__ end____ width___ exp.time_
  1 omega  -44.00   -5.00   1.0000    5.0000
omega____ theta____ kappa____ phi______ frames
    -      -15.3317  -37.0000  -30.0000 39

#__ type_ start__ end____ width___ exp.time_
  2 omega   -9.00   24.00   1.0000    5.0000
omega____ theta____ kappa____ phi______ frames
    -      -15.3317  -99.0000   90.0000 33

#__ type_ start__ end____ width___ exp.time_
  3 omega  -22.00   53.00   1.0000    5.0000
omega____ theta____ kappa____ phi______ frames
    -       18.0661  -99.0000  -90.0000 75

#__ type_ start__ end____ width___ exp.time_
  4 omega    3.00   85.00   1.0000    5.0000
omega____ theta____ kappa____ phi______ frames
    -       18.0661   57.0000    0.0000 82
;
_diffrn_measurement_device 'four-circle diffractometer'
_diffrn_measurement_device_type 'Xcalibur, Eos, Gemini'
_diffrn_measurement_method '\w scans'
_diffrn_orient_matrix_UB_11 0.0121020000
_diffrn_orient_matrix_UB_12 0.0151578000
_diffrn_orient_matrix_UB_13 -0.0615003000
_diffrn_orient_matrix_UB_21 0.0025759000
_diffrn_orient_matrix_UB_22 -0.0279021000
_diffrn_orient_matrix_UB_23 -0.0361496000
_diffrn_orient_matrix_UB_31 -0.0594986000
_diffrn_orient_matrix_UB_32 0.0018861000
_diffrn_orient_matrix_UB_33 -0.0409534000
_diffrn_radiation_monochromator graphite
_diffrn_radiation_probe x-ray
_diffrn_radiation_type MoK\a
_diffrn_radiation_wavelength 0.71073
_diffrn_reflns_av_R_equivalents 0.0316
_diffrn_reflns_av_unetI/netI 0.0539
_diffrn_reflns_Laue_measured_fraction_full 0.998
_diffrn_reflns_Laue_measured_fraction_max 0.998
_diffrn_reflns_limit_h_max 14
_diffrn_reflns_limit_h_min -15
_diffrn_reflns_limit_k_max 26
_diffrn_reflns_limit_k_min -27
_diffrn_reflns_limit_l_max 11
_diffrn_reflns_limit_l_min -6
_diffrn_reflns_number 10630
_diffrn_reflns_point_group_measured_fraction_full 0.998
_diffrn_reflns_point_group_measured_fraction_max 0.998
_diffrn_reflns_theta_full 25.242
_diffrn_reflns_theta_max 26.366
_diffrn_reflns_theta_min 3.478
_diffrn_source 'Enhance (Mo) X-ray Source'
_exptl_absorpt_coefficient_mu 0.151
_exptl_absorpt_correction_T_max 1.00000
_exptl_absorpt_correction_T_min 0.95274
_exptl_absorpt_correction_type multi-scan
_exptl_absorpt_process_details
;
CrysAlisPro, Agilent Technologies,
Version 1.171.37.35 (release 13-08-2014 CrysAlis171 .NET)
(compiled Aug 13 2014,18:06:01)
Empirical absorption correction using spherical harmonics,
 implemented in SCALE3 ABSPACK scaling algorithm.
;
_exptl_crystal_colour colourless
_exptl_crystal_colour_primary colourless
_exptl_crystal_density_diffrn 1.311
_exptl_crystal_description prism
_exptl_crystal_F_000 976
_exptl_crystal_size_max 0.22
_exptl_crystal_size_mid 0.18
_exptl_crystal_size_min 0.15
_refine_diff_density_max 0.246
_refine_diff_density_min -0.295
_refine_diff_density_rms 0.045
_refine_ls_extinction_method none
_refine_ls_goodness_of_fit_ref 1.021
_refine_ls_hydrogen_treatment constr
_refine_ls_matrix_type full
_refine_ls_number_parameters 307
_refine_ls_number_reflns 4823
_refine_ls_number_restraints 0
_refine_ls_restrained_S_all 1.021
_refine_ls_R_factor_all 0.0895
_refine_ls_R_factor_gt 0.0537
_refine_ls_shift/su_max 0.002
_refine_ls_shift/su_mean 0.000
_refine_ls_structure_factor_coef Fsqd
_refine_ls_weighting_details 'w=1/[\s^2^(Fo^2^)+(0.0532P)^2^+0.4939P] where P=(Fo^2^+2Fc^2^)/3'
_refine_ls_weighting_scheme calc
_refine_ls_wR_factor_gt 0.1154
_refine_ls_wR_factor_ref 0.1371
_reflns_Friedel_coverage 0.000
_reflns_number_gt 3181
_reflns_number_total 4823
_reflns_threshold_expression 'I > 2\s(I)'
_cod_data_source_file c8ob00370j3.cif
_cod_data_source_block 20170595
_cod_depositor_comments 'Adding full bibliography for 7156177.cif.'
_cod_database_code 7156177
_shelx_shelxl_version_number 2014/7
_chemical_oxdiff_formula C38H70N2O2P1
_shelx_space_group_comment
;
The symmetry employed for this shelxl refinement is uniquely defined
by the following loop, which should always be used as a source of
symmetry information in preference to the above space-group names.
They are only intended as comments.
;
_reflns_odcompleteness_completeness 99.70
_reflns_odcompleteness_iscentric 1
_reflns_odcompleteness_theta 26.32
_olex2_refinement_description
;
1. Fixed Uiso
 At 1.2 times of:
  All C(H) groups
 At 1.5 times of:
  All O(H,H) groups
2.a Riding coordinates:
 O4(H4A,H4B)
2.b Aromatic/amide H refined with riding coordinates:
 C2(H2), C3(H3), C4(H4), C5(H5), C6(H6), C8(H8), C9(H9), C10(H10), C11(H11),
 C12(H12), C13(H13), C14(H14), C19(H19), C20(H20), C21(H21), C24(H24), C25(H25),
  C26(H26), C27(H27), C28(H28)
;
_olex2_submission_special_instructions 'No special instructions were received'

loop_
_space_group_symop_operation_xyz
'x, y, z'
'-x, y+1/2, -z+1/2'
'-x, -y, -z'
'x, -y-1/2, z-1/2'

loop_
_atom_site_label
_atom_site_type_symbol
_atom_site_fract_x
_atom_site_fract_y
_atom_site_fract_z
_atom_site_U_iso_or_equiv
_atom_site_adp_type
_atom_site_occupancy
_atom_site_site_symmetry_order
_atom_site_calc_flag
_atom_site_refinement_flags_posn
C1 C 2.19462(19) 0.43193(9) 2.1744(3) 0.0403(5) Uani 1 1 d .
C2 C 2.1656(2) 0.49132(10) 2.1316(3) 0.0552(7) Uani 1 1 d .
H2 H 2.0997 0.5078 2.1437 0.066 Uiso 1 1 calc R
C3 C 2.2337(3) 0.52545(12) 2.0720(4) 0.0693(8) Uani 1 1 d .
H3 H 2.2133 0.5649 2.0429 0.083 Uiso 1 1 calc R
C4 C 2.3320(2) 0.50194(12) 2.0547(3) 0.0647(8) Uani 1 1 d .
H4 H 2.3781 0.5255 2.0144 0.078 Uiso 1 1 calc R
C5 C 2.3620(2) 0.44381(12) 2.0968(4) 0.0657(8) Uani 1 1 d .
H5 H 2.4285 0.4279 2.0851 0.079 Uiso 1 1 calc R
C6 C 2.2941(2) 0.40893(11) 2.1562(3) 0.0529(7) Uani 1 1 d .
H6 H 2.3151 0.3695 2.1846 0.063 Uiso 1 1 calc R
C7 C 1.99423(19) 0.35674(10) 2.0757(3) 0.0429(6) Uani 1 1 d .
C8 C 1.99710(19) 0.36591(10) 1.9264(3) 0.0464(6) Uani 1 1 d .
H8 H 2.0564 0.3880 1.9105 0.056 Uiso 1 1 calc R
C9 C 1.9120(2) 0.34225(13) 1.8007(3) 0.0613(7) Uani 1 1 d .
H9 H 1.9143 0.3488 1.7008 0.074 Uiso 1 1 calc R
C10 C 1.8245(2) 0.30919(13) 1.8227(4) 0.0651(8) Uani 1 1 d .
H10 H 1.7676 0.2935 1.7377 0.078 Uiso 1 1 calc R
C11 C 1.8206(2) 0.29913(13) 1.9702(4) 0.0664(8) Uani 1 1 d .
H11 H 1.7617 0.2763 1.9848 0.080 Uiso 1 1 calc R
C12 C 1.9044(2) 0.32291(11) 2.0966(3) 0.0560(7) Uani 1 1 d .
H12 H 1.9012 0.3164 2.1960 0.067 Uiso 1 1 calc R
C13 C 2.2265(2) 0.21890(10) 2.3694(3) 0.0483(6) Uani 1 1 d .
H13 H 2.2088 0.1807 2.3275 0.058 Uiso 1 1 calc R
C14 C 2.1621(2) 0.26735(10) 2.2872(3) 0.0461(6) Uani 1 1 d .
H14 H 2.1055 0.2607 2.1928 0.055 Uiso 1 1 calc R
C15 C 2.18260(19) 0.32427(10) 2.3456(3) 0.0417(5) Uani 1 1 d .
C16 C 2.27211(19) 0.33215(10) 2.4908(3) 0.0418(5) Uani 1 1 d .
C17 C 2.33353(19) 0.28025(10) 2.5608(3) 0.0407(5) Uani 1 1 d .
C18 C 2.4239(2) 0.28713(11) 2.7022(3) 0.0461(6) Uani 1 1 d .
C19 C 2.4528(2) 0.34095(12) 2.7704(3) 0.0581(7) Uani 1 1 d .
H19 H 2.5131 0.3442 2.8628 0.070 Uiso 1 1 calc R
C20 C 2.3915(2) 0.39207(12) 2.7015(3) 0.0629(8) Uani 1 1 d .
H20 H 2.4113 0.4293 2.7487 0.076 Uiso 1 1 calc R
C21 C 2.3029(2) 0.38787(11) 2.5656(3) 0.0562(7) Uani 1 1 d .
H21 H 2.2624 0.4222 2.5219 0.067 Uiso 1 1 calc R
C22 C 2.55816(18) 0.20975(11) 2.7262(3) 0.0423(6) Uani 1 1 d .
C23 C 2.60655(19) 0.15499(10) 2.8148(3) 0.0438(6) Uani 1 1 d .
C24 C 2.6878(2) 0.12345(13) 2.7700(4) 0.0708(8) Uani 1 1 d .
H24 H 2.7071 0.1359 2.6841 0.085 Uiso 1 1 calc R
C25 C 2.7396(3) 0.07414(16) 2.8515(5) 0.1004(13) Uani 1 1 d .
H25 H 2.7941 0.0532 2.8211 0.120 Uiso 1 1 calc R
C26 C 2.7119(4) 0.05585(14) 2.9758(5) 0.0979(13) Uani 1 1 d .
H26 H 2.7490 0.0229 3.0328 0.117 Uiso 1 1 calc R
C27 C 2.6293(3) 0.08543(14) 3.0188(4) 0.0926(11) Uani 1 1 d .
H27 H 2.6089 0.0716 3.1028 0.111 Uiso 1 1 calc R
C28 C 2.5764(3) 0.13540(12) 2.9388(3) 0.0628(8) Uani 1 1 d .
H28 H 2.5208 0.1556 2.9687 0.075 Uiso 1 1 calc R
N1 N 2.30969(16) 0.22396(8) 2.5011(2) 0.0443(5) Uani 1 1 d .
O1 O 2.04593(15) 0.42271(8) 2.3430(2) 0.0585(5) Uani 1 1 d .
O2 O 2.47765(14) 0.23531(7) 2.77857(19) 0.0540(5) Uani 1 1 d .
O3 O 2.58617(14) 0.23067(8) 2.6225(2) 0.0596(5) Uani 1 1 d .
P1 P 2.09922(5) 0.38807(3) 2.24410(7) 0.04258(19) Uani 1 1 d .
O4 O 2.0582(2) 0.45373(12) 2.6636(3) 0.1153(9) Uani 1 1 d .
H4A H 2.0518 0.4171 2.6514 0.173 Uiso 1 1 d R
H4B H 2.0440 0.4628 2.5686 0.173 Uiso 1 1 d R

loop_
_atom_site_aniso_label
_atom_site_aniso_U_11
_atom_site_aniso_U_22
_atom_site_aniso_U_33
_atom_site_aniso_U_23
_atom_site_aniso_U_13
_atom_site_aniso_U_12
C1 0.0461(13) 0.0332(11) 0.0359(12) -0.0037(11) 0.0047(10) 0.0063(10)
C2 0.0526(15) 0.0394(13) 0.0701(19) 0.0052(14) 0.0147(13) 0.0124(12)
C3 0.0726(19) 0.0376(13) 0.096(2) 0.0143(16) 0.0243(17) 0.0071(14)
C4 0.0649(18) 0.0559(16) 0.074(2) 0.0153(16) 0.0224(14) -0.0056(14)
C5 0.0591(17) 0.0617(17) 0.081(2) 0.0176(17) 0.0297(15) 0.0123(14)
C6 0.0613(16) 0.0371(12) 0.0612(17) 0.0060(13) 0.0207(13) 0.0098(12)
C7 0.0405(12) 0.0399(12) 0.0462(14) 0.0040(12) 0.0108(10) 0.0101(10)
C8 0.0411(13) 0.0456(13) 0.0508(15) -0.0020(13) 0.0122(11) 0.0027(11)
C9 0.0588(16) 0.0715(18) 0.0492(16) -0.0102(15) 0.0111(13) 0.0014(14)
C10 0.0538(16) 0.0615(17) 0.070(2) -0.0132(17) 0.0051(14) -0.0057(14)
C11 0.0507(16) 0.0610(17) 0.082(2) 0.0023(18) 0.0137(15) -0.0100(13)
C12 0.0525(15) 0.0574(16) 0.0590(17) 0.0130(14) 0.0190(13) 0.0019(13)
C13 0.0515(14) 0.0362(12) 0.0623(17) 0.0028(13) 0.0253(13) -0.0006(11)
C14 0.0466(13) 0.0419(13) 0.0484(14) 0.0024(12) 0.0133(11) 0.0011(11)
C15 0.0480(13) 0.0381(12) 0.0407(13) 0.0040(11) 0.0165(10) 0.0034(10)
C16 0.0492(13) 0.0396(12) 0.0378(13) 0.0043(11) 0.0158(10) 0.0084(11)
C17 0.0482(13) 0.0397(12) 0.0382(13) 0.0072(11) 0.0196(10) 0.0064(11)
C18 0.0549(14) 0.0494(14) 0.0373(13) 0.0101(12) 0.0193(11) 0.0154(12)
C19 0.0667(17) 0.0607(16) 0.0389(14) -0.0013(14) 0.0056(12) 0.0133(14)
C20 0.0811(19) 0.0493(15) 0.0468(15) -0.0080(14) 0.0041(14) 0.0088(14)
C21 0.0745(18) 0.0405(13) 0.0448(15) 0.0021(13) 0.0065(13) 0.0139(13)
C22 0.0351(12) 0.0481(14) 0.0387(13) -0.0061(12) 0.0045(10) -0.0024(11)
C23 0.0411(12) 0.0400(12) 0.0426(14) -0.0039(12) 0.0028(10) 0.0022(10)
C24 0.0681(18) 0.0726(19) 0.071(2) -0.0006(17) 0.0211(15) 0.0226(16)
C25 0.112(3) 0.086(2) 0.095(3) 0.000(2) 0.021(2) 0.056(2)
C26 0.144(3) 0.0516(18) 0.079(3) 0.005(2) 0.009(2) 0.043(2)
C27 0.154(3) 0.0606(19) 0.062(2) 0.0183(18) 0.032(2) 0.034(2)
C28 0.084(2) 0.0528(15) 0.0502(16) 0.0072(14) 0.0193(14) 0.0193(15)
N1 0.0489(11) 0.0381(11) 0.0505(13) 0.0094(10) 0.0221(10) 0.0040(9)
O1 0.0709(12) 0.0573(10) 0.0507(11) -0.0031(9) 0.0240(9) 0.0211(9)
O2 0.0650(11) 0.0582(10) 0.0421(9) 0.0173(9) 0.0217(8) 0.0254(9)
O3 0.0551(11) 0.0683(12) 0.0622(12) 0.0127(10) 0.0284(9) 0.0022(9)
P1 0.0472(4) 0.0386(3) 0.0400(4) 0.0012(3) 0.0111(3) 0.0096(3)
O4 0.149(2) 0.1209(19) 0.0843(17) 0.0172(17) 0.0491(17) 0.0006(17)

loop_
_atom_type_symbol
_atom_type_description
_atom_type_scat_dispersion_real
_atom_type_scat_dispersion_imag
_atom_type_scat_source
C C 0.0033 0.0016 'International Tables Vol C Tables 4.2.6.8 and 6.1.1.4'
H H 0.0000 0.0000 'International Tables Vol C Tables 4.2.6.8 and 6.1.1.4'
N N 0.0061 0.0033 'International Tables Vol C Tables 4.2.6.8 and 6.1.1.4'
O O 0.0106 0.0060 'International Tables Vol C Tables 4.2.6.8 and 6.1.1.4'
P P 0.1023 0.0942 'International Tables Vol C Tables 4.2.6.8 and 6.1.1.4'

loop_
_geom_angle_atom_site_label_1
_geom_angle_atom_site_label_2
_geom_angle_atom_site_label_3
_geom_angle
C2 C1 P1 118.56(18)
C6 C1 C2 118.4(2)
C6 C1 P1 123.01(17)
C1 C2 H2 119.8
C3 C2 C1 120.3(2)
C3 C2 H2 119.8
C2 C3 H3 119.7
C2 C3 C4 120.6(2)
C4 C3 H3 119.7
C3 C4 H4 120.1
C5 C4 C3 119.9(3)
C5 C4 H4 120.1
C4 C5 H5 119.9
C4 C5 C6 120.2(3)
C6 C5 H5 119.9
C1 C6 H6 119.6
C5 C6 C1 120.7(2)
C5 C6 H6 119.6
C8 C7 C12 118.8(2)
C8 C7 P1 122.76(18)
C12 C7 P1 118.4(2)
C7 C8 H8 119.9
C9 C8 C7 120.3(2)
C9 C8 H8 119.9
C8 C9 H9 119.8
C10 C9 C8 120.4(3)
C10 C9 H9 119.8
C9 C10 H10 119.9
C9 C10 C11 120.2(3)
C11 C10 H10 119.9
C10 C11 H11 120.0
C10 C11 C12 120.0(3)
C12 C11 H11 120.0
C7 C12 H12 119.8
C11 C12 C7 120.3(3)
C11 C12 H12 119.8
C14 C13 H13 117.8
N1 C13 H13 117.8
N1 C13 C14 124.4(2)
C13 C14 H14 119.9
C15 C14 C13 120.2(2)
C15 C14 H14 119.9
C14 C15 C16 117.6(2)
C14 C15 P1 121.52(18)
C16 C15 P1 120.90(17)
C17 C16 C15 117.2(2)
C21 C16 C15 124.1(2)
C21 C16 C17 118.7(2)
C18 C17 C16 118.2(2)
N1 C17 C16 123.9(2)
N1 C17 C18 118.0(2)
C19 C18 C17 122.1(2)
C19 C18 O2 119.5(2)
O2 C18 C17 118.2(2)
C18 C19 H19 120.2
C18 C19 C20 119.6(2)
C20 C19 H19 120.2
C19 C20 H20 119.7
C21 C20 C19 120.7(2)
C21 C20 H20 119.7
C16 C21 H21 119.6
C20 C21 C16 120.7(2)
C20 C21 H21 119.6
O2 C22 C23 111.6(2)
O3 C22 C23 125.7(2)
O3 C22 O2 122.7(2)
C24 C23 C22 117.5(3)
C28 C23 C22 123.0(2)
C28 C23 C24 119.5(2)
C23 C24 H24 119.8
C25 C24 C23 120.3(3)
C25 C24 H24 119.8
C24 C25 H25 120.0
C26 C25 C24 120.1(3)
C26 C25 H25 120.0
C25 C26 H26 119.8
C25 C26 C27 120.4(3)
C27 C26 H26 119.8
C26 C27 H27 119.7
C26 C27 C28 120.5(3)
C28 C27 H27 119.7
C23 C28 C27 119.2(3)
C23 C28 H28 120.4
C27 C28 H28 120.4
C13 N1 C17 116.8(2)
C22 O2 C18 117.06(19)
C1 P1 C7 106.48(11)
C1 P1 C15 106.13(10)
C7 P1 C15 105.30(10)
O1 P1 C1 113.38(11)
O1 P1 C7 112.36(11)
O1 P1 C15 112.59(11)
H4A O4 H4B 96.8

loop_
_geom_bond_atom_site_label_1
_geom_bond_atom_site_label_2
_geom_bond_distance
C1 C2 1.394(3)
C1 C6 1.386(3)
C1 P1 1.794(2)
C2 H2 0.9300
C2 C3 1.366(4)
C3 H3 0.9300
C3 C4 1.374(4)
C4 H4 0.9300
C4 C5 1.368(4)
C5 H5 0.9300
C5 C6 1.374(4)
C6 H6 0.9300
C7 C8 1.385(3)
C7 C12 1.401(3)
C7 P1 1.801(2)
C8 H8 0.9300
C8 C9 1.385(3)
C9 H9 0.9300
C9 C10 1.373(4)
C10 H10 0.9300
C10 C11 1.377(4)
C11 H11 0.9300
C11 C12 1.382(4)
C12 H12 0.9300
C13 H13 0.9300
C13 C14 1.406(3)
C13 N1 1.310(3)
C14 H14 0.9300
C14 C15 1.368(3)
C15 C16 1.436(3)
C15 P1 1.823(2)
C16 C17 1.417(3)
C16 C21 1.409(3)
C17 C18 1.416(3)
C17 N1 1.362(3)
C18 C19 1.346(3)
C18 O2 1.401(3)
C19 H19 0.9300
C19 C20 1.400(3)
C20 H20 0.9300
C20 C21 1.368(3)
C21 H21 0.9300
C22 C23 1.479(3)
C22 O2 1.356(3)
C22 O3 1.198(3)
C23 C24 1.386(4)
C23 C28 1.368(4)
C24 H24 0.9300
C24 C25 1.365(4)
C25 H25 0.9300
C25 C26 1.345(5)
C26 H26 0.9300
C26 C27 1.371(5)
C27 H27 0.9300
C27 C28 1.376(4)
C28 H28 0.9300
O1 P1 1.4882(17)
O4 H4A 0.8236
O4 H4B 0.8496

loop_
_geom_hbond_atom_site_label_D
_geom_hbond_atom_site_label_H
_geom_hbond_atom_site_label_A
_geom_hbond_distance_DH
_geom_hbond_distance_HA
_geom_hbond_distance_DA
_geom_hbond_angle_DHA
O4 H4B O1 0.85 2.25 2.956(3) 141.0

loop_
_geom_torsion_atom_site_label_1
_geom_torsion_atom_site_label_2
_geom_torsion_atom_site_label_3
_geom_torsion_atom_site_label_4
_geom_torsion
C1 C2 C3 C4 -0.6(5)
C2 C1 C6 C5 -0.3(4)
C2 C1 P1 C7 86.2(2)
C2 C1 P1 C15 -161.92(19)
C2 C1 P1 O1 -37.8(2)
C2 C3 C4 C5 0.3(5)
C3 C4 C5 C6 0.0(5)
C4 C5 C6 C1 0.0(4)
C6 C1 C2 C3 0.6(4)
C6 C1 P1 C7 -91.6(2)
C6 C1 P1 C15 20.2(2)
C6 C1 P1 O1 144.3(2)
C7 C8 C9 C10 -0.4(4)
C8 C7 C12 C11 0.2(4)
C8 C7 P1 C1 2.0(2)
C8 C7 P1 C15 -110.4(2)
C8 C7 P1 O1 126.7(2)
C8 C9 C10 C11 -0.1(4)
C9 C10 C11 C12 0.7(4)
C10 C11 C12 C7 -0.7(4)
C12 C7 C8 C9 0.4(3)
C12 C7 P1 C1 -176.36(18)
C12 C7 P1 C15 71.2(2)
C12 C7 P1 O1 -51.7(2)
C13 C14 C15 C16 0.8(4)
C13 C14 C15 P1 -178.87(18)
C14 C13 N1 C17 0.5(4)
C14 C15 C16 C17 1.1(3)
C14 C15 C16 C21 -179.8(2)
C14 C15 P1 C1 -110.2(2)
C14 C15 P1 C7 2.4(2)
C14 C15 P1 O1 125.2(2)
C15 C16 C17 C18 178.6(2)
C15 C16 C17 N1 -2.4(3)
C15 C16 C21 C20 -178.0(3)
C16 C15 P1 C1 70.1(2)
C16 C15 P1 C7 -177.25(19)
C16 C15 P1 O1 -54.5(2)
C16 C17 C18 C19 -0.3(4)
C16 C17 C18 O2 174.2(2)
C16 C17 N1 C13 1.7(3)
C17 C16 C21 C20 1.1(4)
C17 C18 C19 C20 0.7(4)
C17 C18 O2 C22 80.6(3)
C18 C17 N1 C13 -179.3(2)
C18 C19 C20 C21 -0.1(5)
C19 C18 O2 C22 -104.8(3)
C19 C20 C21 C16 -0.8(5)
C21 C16 C17 C18 -0.6(3)
C21 C16 C17 N1 178.4(2)
C22 C23 C24 C25 176.9(3)
C22 C23 C28 C27 -177.2(3)
C23 C22 O2 C18 -178.99(19)
C23 C24 C25 C26 0.1(5)
C24 C23 C28 C27 1.4(4)
C24 C25 C26 C27 1.9(6)
C25 C26 C27 C28 -2.2(6)
C26 C27 C28 C23 0.5(5)
C28 C23 C24 C25 -1.8(4)
N1 C13 C14 C15 -1.7(4)
N1 C17 C18 C19 -179.4(2)
N1 C17 C18 O2 -4.9(3)
O2 C18 C19 C20 -173.8(2)
O2 C22 C23 C24 178.2(2)
O2 C22 C23 C28 -3.1(3)
O3 C22 C23 C24 -3.0(4)
O3 C22 C23 C28 175.6(3)
O3 C22 O2 C18 2.3(3)
P1 C1 C2 C3 -177.3(2)
P1 C1 C6 C5 177.5(2)
P1 C7 C8 C9 -177.98(18)
P1 C7 C12 C11 178.6(2)
P1 C15 C16 C17 -179.23(17)
P1 C15 C16 C21 -0.1(3)
